data_7250923
loop_
_publ_author_name
'Wang, Zengping'
'Zhai, Xiaofang'
'Bai, Pengtao'
'Fang, Li'
'Zheng, Shaojun'
'Zhao, Jiajia'
'Yang, Fu'
'Xu, Chen'
'Song, Heng'

_publ_section_title
;
 An unconventional photochemical amide synthesis from excited-state
 nitroarenes
;
_journal_issue 42
_journal_name_full 'Green Chemistry'
_journal_page_first 13427
_journal_page_last 13435
_journal_paper_doi 10.1039/D5GC03649F
_journal_volume 27
_journal_year 2025
_chemical_formula_moiety 'C10 H10 F N O2'
_chemical_formula_sum 'C10 H10 F N O2'
_chemical_formula_weight 195.19
_space_group_crystal_system orthorhombic
_space_group_IT_number 62
_space_group_name_Hall '-P 2ac 2n'
_space_group_name_H-M_alt 'P n m a'
_atom_sites_solution_hydrogens mixed
_atom_sites_solution_primary dual
_atom_sites_solution_secondary difmap
_audit_creation_date 2024-07-02
_audit_creation_method
;
Olex2 1.5
(compiled 2022.04.07 svn.rca3783a0 for OlexSys, GUI svn.r6498)
;
_audit_update_record
;
2025-04-22 deposited with the CCDC.	2025-09-26 downloaded from the CCDC.
;
_cell_angle_alpha 90
_cell_angle_beta 90
_cell_angle_gamma 90
_cell_formula_units_Z 4
_cell_length_a 7.4227(11)
_cell_length_b 6.7898(11)
_cell_length_c 18.749(3)
_cell_measurement_reflns_used 1599
_cell_measurement_temperature 298(2)
_cell_measurement_theta_max 27.286
_cell_measurement_theta_min 2.951
_cell_volume 944.9(3)
_computing_cell_refinement 'SAINT V8.40B (?, 2016)'
_computing_data_collection 'Bruker SMART APEX II diffractometer'
_computing_data_reduction 'SAINT V8.40B (?, 2016)'
_computing_molecular_graphics 'Olex2 1.5 (Dolomanov et al., 2009)'
_computing_publication_material 'Olex2 1.5 (Dolomanov et al., 2009)'
_computing_structure_refinement 'SHELXL 2019/3 (Sheldrick, 2015)'
_computing_structure_solution 'SHELXT 2018/2 (Sheldrick, 2018)'
_diffrn_ambient_temperature 298(2)
_diffrn_detector 'CCD area detector'
_diffrn_measured_fraction_theta_full 0.996
_diffrn_measured_fraction_theta_max 0.991
_diffrn_measurement_device 'three-circle diffractometer'
_diffrn_measurement_device_type 'Bruker APEX-II CCD'
_diffrn_measurement_method '\f and \w scans'
_diffrn_radiation_monochromator graphite
_diffrn_radiation_probe x-ray
_diffrn_radiation_type MoK\a
_diffrn_radiation_wavelength 0.71073
_diffrn_reflns_av_R_equivalents 0.0298
_diffrn_reflns_av_unetI/netI 0.0258
_diffrn_reflns_Laue_measured_fraction_full 0.996
_diffrn_reflns_Laue_measured_fraction_max 0.991
_diffrn_reflns_limit_h_max 8
_diffrn_reflns_limit_h_min -9
_diffrn_reflns_limit_k_max 8
_diffrn_reflns_limit_k_min -8
_diffrn_reflns_limit_l_max 24
_diffrn_reflns_limit_l_min -22
_diffrn_reflns_number 5289
_diffrn_reflns_point_group_measured_fraction_full 0.996
_diffrn_reflns_point_group_measured_fraction_max 0.991
_diffrn_reflns_theta_full 25.242
_diffrn_reflns_theta_max 27.898
_diffrn_reflns_theta_min 2.952
_diffrn_source 'sealed X-ray tube'
_diffrn_source_current 30.0
_diffrn_source_power 1.35
_diffrn_source_target Mo
_diffrn_source_voltage 45.0
_diffrn_standards_number 0
_exptl_absorpt_coefficient_mu 0.109
_exptl_absorpt_correction_T_max 0.7456
_exptl_absorpt_correction_T_min 0.5958
_exptl_absorpt_correction_type multi-scan
_exptl_absorpt_process_details
;
SADABS-2016/2 (Bruker,2016/2) was used for absorption correction.
wR2(int) was 0.0945 before and 0.0436 after correction.
The Ratio of minimum to maximum transmission is 0.7991.
The \l/2 correction factor is Not present.
;
_exptl_crystal_colour colourless
_exptl_crystal_colour_primary colourless
_exptl_crystal_density_diffrn 1.372
_exptl_crystal_description block
_exptl_crystal_F_000 408
_exptl_crystal_size_max 0.15
_exptl_crystal_size_mid 0.13
_exptl_crystal_size_min 0.12
_refine_diff_density_max 0.200
_refine_diff_density_min -0.295
_refine_diff_density_rms 0.054
_refine_ls_extinction_method none
_refine_ls_goodness_of_fit_ref 1.026
_refine_ls_hydrogen_treatment mixed
_refine_ls_matrix_type full
_refine_ls_number_parameters 88
_refine_ls_number_reflns 1216
_refine_ls_number_restraints 0
_refine_ls_restrained_S_all 1.026
_refine_ls_R_factor_all 0.0834
_refine_ls_R_factor_gt 0.0572
_refine_ls_shift/su_max 0.000
_refine_ls_shift/su_mean 0.000
_refine_ls_structure_factor_coef Fsqd
_refine_ls_weighting_details 'w=1/[\s^2^(Fo^2^)+(0.0748P)^2^+0.3355P] where P=(Fo^2^+2Fc^2^)/3'
_refine_ls_weighting_scheme calc
_refine_ls_wR_factor_gt 0.1400
_refine_ls_wR_factor_ref 0.1552
_reflns_Friedel_coverage 0.000
_reflns_number_gt 845
_reflns_number_total 1216
_reflns_threshold_expression 'I > 2\s(I)'
_cod_data_source_file d5gc03649f2.cif
_cod_data_source_block 1
_cod_depositor_comments 'Adding full bibliography for 7250918--7250924.cif.'
_cod_original_cell_volume 944.9(2)
_cod_database_code 7250923
_shelx_shelxl_version_number 2019/3
_shelx_space_group_comment
;
The symmetry employed for this shelxl refinement is uniquely defined
by the following loop, which should always be used as a source of
symmetry information in preference to the above space-group names.
They are only intended as comments.
;
_shelx_estimated_absorpt_t_max 0.987
_shelx_estimated_absorpt_t_min 0.984
_olex2_refinement_description
;
1. Fixed Uiso
 At 1.2 times of:
  All C(H) groups, All C(H,H) groups
2.a Ternary CH refined with riding coordinates:
 C2(H2A)
2.b Secondary CH2 refined with riding coordinates:
 C1(H1A,H1B)
2.c Aromatic/amide H refined with riding coordinates:
 C6(H6), C7(H7), C8(H8)
;
_olex2_submission_special_instructions 'No special instructions were received'

loop_
_space_group_symop_operation_xyz
'x, y, z'
'x+1/2, -y+1/2, -z+1/2'
'-x, y+1/2, -z'
'-x+1/2, -y, z+1/2'
'-x, -y, -z'
'-x-1/2, y-1/2, z-1/2'
'x, -y-1/2, z'
'x-1/2, y, -z-1/2'

loop_
_atom_site_label
_atom_site_type_symbol
_atom_site_fract_x
_atom_site_fract_y
_atom_site_fract_z
_atom_site_U_iso_or_equiv
_atom_site_adp_type
_atom_site_occupancy
_atom_site_site_symmetry_order
_atom_site_calc_flag
_atom_site_refinement_flags_posn
_atom_site_refinement_flags_adp
_atom_site_refinement_flags_occupancy
_atom_site_disorder_assembly
_atom_site_disorder_group
F1 F 0.3414(3) 0.750000 0.69534(9) 0.0847(7) Uani 1 2 d S T P . .
O1 O 0.0847(2) 0.750000 0.46141(11) 0.0619(7) Uani 1 2 d S T P . .
O2 O 0.7303(2) 0.750000 0.44974(11) 0.0534(6) Uani 1 2 d S T P . .
N1 N 0.3829(3) 0.750000 0.44004(11) 0.0389(5) Uani 1 2 d S T P . .
C1 C 0.0242(3) 0.8574(4) 0.31073(13) 0.0723(7) Uani 1 1 d . . . . .
H1A H -0.056085 0.923736 0.343714 0.087 Uiso 1 1 calc R U . . .
H1B H 0.040385 0.923730 0.265362 0.087 Uiso 1 1 calc R U . . .
C2 C 0.1829(4) 0.750000 0.34135(15) 0.0580(9) Uani 1 2 d S T P . .
H2A H 0.292608 0.749997 0.312267 0.070 Uiso 1 2 calc R U P . .
C3 C 0.2096(3) 0.750000 0.41935(14) 0.0404(6) Uani 1 2 d S T P . .
C4 C 0.4545(3) 0.750000 0.50919(13) 0.0334(6) Uani 1 2 d S T P . .
C5 C 0.6425(3) 0.750000 0.51319(14) 0.0373(6) Uani 1 2 d S T P . .
C6 C 0.7258(4) 0.750000 0.57868(16) 0.0500(7) Uani 1 2 d S T P . .
H6 H 0.850940 0.750000 0.581164 0.060 Uiso 1 2 calc R U P . .
C7 C 0.6262(4) 0.750000 0.64068(16) 0.0545(8) Uani 1 2 d S T P . .
H7 H 0.682060 0.750000 0.685070 0.065 Uiso 1 2 calc R U P . .
C8 C 0.3536(4) 0.750000 0.57087(14) 0.0433(6) Uani 1 2 d S T P . .
H8 H 0.228383 0.750000 0.569183 0.052 Uiso 1 2 calc R U P . .
C9 C 0.4435(4) 0.750000 0.63495(15) 0.0525(8) Uani 1 2 d S T P . .
H2 H 0.851(6) 0.750000 0.456(2) 0.081(11) Uiso 1 2 d S . P . .
H1 H 0.467(4) 0.750000 0.4061(19) 0.056(9) Uiso 1 2 d S . P . .

loop_
_atom_site_aniso_label
_atom_site_aniso_U_11
_atom_site_aniso_U_22
_atom_site_aniso_U_33
_atom_site_aniso_U_23
_atom_site_aniso_U_13
_atom_site_aniso_U_12
F1 0.0908(15) 0.1312(19) 0.0320(10) 0.000 0.0106(9) 0.000
O1 0.0216(9) 0.120(2) 0.0441(11) 0.000 0.0004(8) 0.000
O2 0.0223(9) 0.0887(16) 0.0493(12) 0.000 0.0003(8) 0.000
N1 0.0229(9) 0.0640(14) 0.0298(11) 0.000 0.0007(9) 0.000
C1 0.0686(14) 0.0909(17) 0.0575(14) 0.0145(12) -0.0284(12) -0.0014(13)
C2 0.0382(14) 0.099(2) 0.0368(15) 0.000 -0.0067(12) 0.000
C3 0.0292(12) 0.0554(15) 0.0366(14) 0.000 -0.0032(11) 0.000
C4 0.0295(12) 0.0397(13) 0.0309(13) 0.000 -0.0041(9) 0.000
C5 0.0289(12) 0.0428(14) 0.0403(14) 0.000 -0.0033(10) 0.000
C6 0.0377(14) 0.0582(17) 0.0542(18) 0.000 -0.0170(13) 0.000
C7 0.0625(19) 0.0662(19) 0.0347(15) 0.000 -0.0201(13) 0.000
C8 0.0367(13) 0.0576(16) 0.0355(14) 0.000 -0.0007(11) 0.000
C9 0.0637(19) 0.0629(18) 0.0309(15) 0.000 0.0017(13) 0.000

loop_
_atom_type_symbol
_atom_type_description
_atom_type_scat_dispersion_real
_atom_type_scat_dispersion_imag
_atom_type_scat_source
C C 0.0033 0.0016 'International Tables Vol C Tables 4.2.6.8 and 6.1.1.4'
H H 0.0000 0.0000 'International Tables Vol C Tables 4.2.6.8 and 6.1.1.4'
F F 0.0171 0.0103 'International Tables Vol C Tables 4.2.6.8 and 6.1.1.4'
N N 0.0061 0.0033 'International Tables Vol C Tables 4.2.6.8 and 6.1.1.4'
O O 0.0106 0.0060 'International Tables Vol C Tables 4.2.6.8 and 6.1.1.4'

loop_
_geom_angle_atom_site_label_1
_geom_angle_atom_site_label_2
_geom_angle_atom_site_label_3
_geom_angle
_geom_angle_site_symmetry_1
_geom_angle_site_symmetry_3
_geom_angle_publ_flag
C5 O2 H2 111(2) . . ?
C3 N1 C4 129.1(2) . . ?
C3 N1 H1 118(2) . . ?
C4 N1 H1 113(2) . . ?
C1 C1 H1A 117.7 7_575 . ?
C1 C1 H1B 117.7 7_575 . ?
C1 C1 C2 60.91(11) 7_575 . ?
H1A C1 H1B 114.8 . . ?
C2 C1 H1A 117.7 . . ?
C2 C1 H1B 117.7 . . ?
C1 C2 C1 58.2(2) 7_575 . ?
C1 C2 H2A 116.1 . . ?
C1 C2 H2A 116.1 7_575 . ?
C3 C2 C1 119.0(2) . 7_575 ?
C3 C2 C1 119.0(2) . . ?
C3 C2 H2A 116.1 . . ?
O1 C3 N1 122.8(2) . . ?
O1 C3 C2 122.7(2) . . ?
N1 C3 C2 114.5(2) . . ?
C5 C4 N1 115.4(2) . . ?
C8 C4 N1 124.8(2) . . ?
C8 C4 C5 119.9(2) . . ?
O2 C5 C4 115.6(2) . . ?
O2 C5 C6 124.6(2) . . ?
C6 C5 C4 119.8(2) . . ?
C5 C6 H6 119.6 . . ?
C5 C6 C7 120.8(2) . . ?
C7 C6 H6 119.6 . . ?
C6 C7 H7 121.0 . . ?
C9 C7 C6 117.9(2) . . ?
C9 C7 H7 121.0 . . ?
C4 C8 H8 121.0 . . ?
C9 C8 C4 118.0(2) . . ?
C9 C8 H8 121.0 . . ?
F1 C9 C8 117.2(3) . . ?
C7 C9 F1 119.3(3) . . ?
C7 C9 C8 123.6(3) . . ?

loop_
_geom_bond_atom_site_label_1
_geom_bond_atom_site_label_2
_geom_bond_distance
_geom_bond_site_symmetry_2
_geom_bond_publ_flag
F1 C9 1.362(3) . ?
O1 C3 1.217(3) . ?
O2 C5 1.356(3) . ?
O2 H2 0.90(4) . ?
N1 C3 1.343(3) . ?
N1 C4 1.401(3) . ?
N1 H1 0.89(3) . ?
C1 C1 1.458(5) 7_575 ?
C1 H1A 0.9700 . ?
C1 H1B 0.9700 . ?
C1 C2 1.499(3) . ?
C2 H2A 0.9800 . ?
C2 C3 1.476(4) . ?
C4 C5 1.398(3) . ?
C4 C8 1.378(3) . ?
C5 C6 1.375(4) . ?
C6 H6 0.9300 . ?
C6 C7 1.378(4) . ?
C7 H7 0.9300 . ?
C7 C9 1.360(4) . ?
C8 H8 0.9300 . ?
C8 C9 1.374(4) . ?

loop_
_geom_torsion_atom_site_label_1
_geom_torsion_atom_site_label_2
_geom_torsion_atom_site_label_3
_geom_torsion_atom_site_label_4
_geom_torsion
_geom_torsion_site_symmetry_1
_geom_torsion_site_symmetry_2
_geom_torsion_site_symmetry_3
_geom_torsion_site_symmetry_4
_geom_torsion_publ_flag
O2 C5 C6 C7 180.000(1) . . . . ?
N1 C4 C5 O2 0.000(1) . . . . ?
N1 C4 C5 C6 180.000(1) . . . . ?
N1 C4 C8 C9 180.000(1) . . . . ?
C1 C1 C2 C3 -107.97(19) 7_575 . . . ?
C1 C2 C3 O1 33.78(16) . . . . ?
C1 C2 C3 O1 -33.78(16) 7_575 . . . ?
C1 C2 C3 N1 -146.22(16) . . . . ?
C1 C2 C3 N1 146.22(16) 7_575 . . . ?
C3 N1 C4 C5 180.000(1) . . . . ?
C3 N1 C4 C8 0.000(1) . . . . ?
C4 N1 C3 O1 0.000(1) . . . . ?
C4 N1 C3 C2 180.000(1) . . . . ?
C4 C5 C6 C7 0.000(1) . . . . ?
C4 C8 C9 F1 180.000(1) . . . . ?
C4 C8 C9 C7 0.000(1) . . . . ?
C5 C4 C8 C9 0.000(1) . . . . ?
C5 C6 C7 C9 0.000(1) . . . . ?
C6 C7 C9 F1 180.000(1) . . . . ?
C6 C7 C9 C8 0.000(1) . . . . ?
C8 C4 C5 O2 180.000(1) . . . . ?
C8 C4 C5 C6 0.000(1) . . . . ?
